data_7155656
loop_
_publ_author_name
'Liu, Jie-Jie'
'Cheng, Liang'
'Huang, Hong-Yan'
'Wei, Feng'
'Wang, Dong'
'Liu, Li'

_publ_section_title
;
 Unprecedented formation of 3-(tetrahydrofuran-2-yl)-4H-chromen-4-one in
 the reaction between 3,3a-dihydro-9H-furo[3,4-b]chromen-9-one with
 malononitrile
;
_journal_name_full 'Org. Biomol. Chem.'
_journal_paper_doi 10.1039/C7OB00904F
_journal_year 2017
_chemical_formula_moiety 'C20 H20 N2 O5'
_chemical_formula_sum 'C20 H20 N2 O5'
_chemical_formula_weight 368.38
_space_group_crystal_system orthorhombic
_space_group_IT_number 61
_space_group_name_Hall '-P 2ac 2ab'
_space_group_name_H-M_alt 'P b c a'
_symmetry_space_group_name_Hall '-P 2ac 2ab'
_symmetry_space_group_name_H-M 'P b c a'
_atom_sites_solution_hydrogens geom
_atom_sites_solution_primary dual
_audit_creation_date 2017-01-13
_audit_creation_method
;
Olex2 1.2
(compiled 2016.11.30 svn.r3356 for OlexSys, GUI svn.r5289)
;
_audit_update_record
;
2017-05-23 deposited with the CCDC.
2017-05-25 downloaded from the CCDC.
;
_cell_angle_alpha 90
_cell_angle_beta 90
_cell_angle_gamma 90
_cell_formula_units_Z 8
_cell_length_a 12.7770(17)
_cell_length_b 16.254(2)
_cell_length_c 17.725(2)
_cell_measurement_reflns_used 8855
_cell_measurement_temperature 173(2)
_cell_measurement_theta_max 27.4711
_cell_measurement_theta_min 1.5938
_cell_volume 3681.1(8)
_computing_cell_refinement 'CrystalClear (Rigaku Inc., 2007)'
_computing_data_collection 'CrystalClear (Rigaku Inc., 2007)'
_computing_data_reduction 'CrystalClear (Rigaku Inc., 2007)'
_computing_molecular_graphics 'Olex2 (Dolomanov et al., 2009)'
_computing_publication_material 'CIFTAB (Sheldrick, 2013)'
_computing_structure_refinement 'ShelXL (Sheldrick, 2015)'
_computing_structure_solution 'ShelXT (Sheldrick, 2015)'
_diffrn_ambient_temperature 173(2)
_diffrn_measured_fraction_theta_full 0.990
_diffrn_measured_fraction_theta_max 0.987
_diffrn_measurement_device_type 'MM007-HF CCD(Saturn 724+)'
_diffrn_measurement_method '\w scans at fixed \c = 45\%'
_diffrn_radiation_monochromator graphite
_diffrn_radiation_type MoK\a
_diffrn_radiation_wavelength 0.71073
_diffrn_reflns_av_R_equivalents 0.0434
_diffrn_reflns_av_unetI/netI 0.0401
_diffrn_reflns_Laue_measured_fraction_full 0.990
_diffrn_reflns_Laue_measured_fraction_max 0.987
_diffrn_reflns_limit_h_max 16
_diffrn_reflns_limit_h_min -10
_diffrn_reflns_limit_k_max 21
_diffrn_reflns_limit_k_min -14
_diffrn_reflns_limit_l_max 23
_diffrn_reflns_limit_l_min -19
_diffrn_reflns_number 12304
_diffrn_reflns_point_group_measured_fraction_full 0.990
_diffrn_reflns_point_group_measured_fraction_max 0.987
_diffrn_reflns_theta_full 25.242
_diffrn_reflns_theta_max 27.473
_diffrn_reflns_theta_min 2.331
_diffrn_source 'Rotating Anode'
_exptl_absorpt_coefficient_mu 0.097
_exptl_absorpt_correction_T_max 1.0000
_exptl_absorpt_correction_T_min 0.7740
_exptl_absorpt_correction_type multi-scan
_exptl_absorpt_process_details 'CrystalClear (Rigaku Inc., 2007)'
_exptl_crystal_colour colorless
_exptl_crystal_density_diffrn 1.329
_exptl_crystal_description block
_exptl_crystal_F_000 1552
_exptl_crystal_size_max 0.41
_exptl_crystal_size_mid 0.33
_exptl_crystal_size_min 0.21
_refine_diff_density_max 0.268
_refine_diff_density_min -0.247
_refine_diff_density_rms 0.047
_refine_ls_extinction_method none
_refine_ls_goodness_of_fit_ref 1.138
_refine_ls_hydrogen_treatment constr
_refine_ls_matrix_type full
_refine_ls_number_parameters 247
_refine_ls_number_reflns 4166
_refine_ls_number_restraints 0
_refine_ls_restrained_S_all 1.138
_refine_ls_R_factor_all 0.0675
_refine_ls_R_factor_gt 0.0594
_refine_ls_shift/su_max 0.000
_refine_ls_shift/su_mean 0.000
_refine_ls_structure_factor_coef Fsqd
_refine_ls_weighting_details 'w=1/[\s^2^(Fo^2^)+(0.0451P)^2^+2.2715P] where P=(Fo^2^+2Fc^2^)/3'
_refine_ls_weighting_scheme calc
_refine_ls_wR_factor_gt 0.1268
_refine_ls_wR_factor_ref 0.1323
_reflns_Friedel_coverage 0.000
_reflns_number_gt 3754
_reflns_number_total 4166
_reflns_threshold_expression 'I > 2\s(I)'
_cod_data_source_file c7ob00904f2.cif
_cod_data_source_block mx5525
_cod_original_cell_volume 3680.9(8)
_cod_database_code 7155656
_shelx_shelxl_version_number 2014/7
_shelx_space_group_comment
;
The symmetry employed for this shelxl refinement is uniquely defined
by the following loop, which should always be used as a source of
symmetry information in preference to the above space-group names.
They are only intended as comments.
;
_olex2_refinement_description
;
1. Fixed Uiso
 At 1.2 times of:
  All C(H) groups, All C(H,H) groups, All N(H,H) groups
 At 1.5 times of:
  All C(H,H,H) groups
2.a Ternary CH refined with riding coordinates:
 C10(H10), C15(H15)
2.b Secondary CH2 refined with riding coordinates:
 C19(H19A,H19B)
2.c Aromatic/amide H refined with riding coordinates:
 C2(H2), C3(H3), C4(H4), C5(H5), C9(H9)
2.d X=CH2 refined with riding coordinates:
 N1(H1A,H1B)
2.e Idealised Me refined as rotating group:
 C16(H16A,H16B,H16C), C17(H17A,H17B,H17C), C20(H20A,H20B,H20C)
;
_olex2_submission_special_instructions 'No special instructions were received'

loop_
_space_group_symop_operation_xyz
'x, y, z'
'-x+1/2, -y, z+1/2'
'-x, y+1/2, -z+1/2'
'x+1/2, -y+1/2, -z'
'-x, -y, -z'
'x-1/2, y, -z-1/2'
'x, -y-1/2, z-1/2'
'-x-1/2, y-1/2, z'

loop_
_atom_site_label
_atom_site_type_symbol
_atom_site_fract_x
_atom_site_fract_y
_atom_site_fract_z
_atom_site_U_iso_or_equiv
_atom_site_adp_type
_atom_site_occupancy
_atom_site_site_symmetry_order
_atom_site_calc_flag
_atom_site_refinement_flags_posn
O1 O 0.34684(11) 0.41371(8) 0.50488(8) 0.0333(3) Uani 1 1 d .
O2 O 0.46589(10) 0.57806(9) 0.65648(8) 0.0316(3) Uani 1 1 d .
O3 O 0.19410(10) 0.63345(9) 0.53649(7) 0.0291(3) Uani 1 1 d .
O4 O -0.07851(11) 0.58321(9) 0.54273(8) 0.0353(3) Uani 1 1 d .
O5 O 0.02446(10) 0.62948(8) 0.44811(8) 0.0303(3) Uani 1 1 d .
N1 N 0.01945(13) 0.57419(12) 0.68703(10) 0.0374(4) Uani 1 1 d .
H1A H -0.0416 0.5660 0.6680 0.045 Uiso 1 1 calc R
H1B H 0.0295 0.5673 0.7346 0.045 Uiso 1 1 calc R
N2 N 0.26879(15) 0.48158(12) 0.74968(11) 0.0444(5) Uani 1 1 d .
C1 C 0.44084(15) 0.39684(12) 0.53944(11) 0.0288(4) Uani 1 1 d .
C2 C 0.48915(18) 0.32315(13) 0.51986(13) 0.0377(5) Uani 1 1 d .
H2 H 0.4583 0.2876 0.4853 0.045 Uiso 1 1 calc R
C3 C 0.58366(19) 0.30416(13) 0.55285(14) 0.0420(5) Uani 1 1 d .
H3 H 0.6167 0.2549 0.5407 0.050 Uiso 1 1 calc R
C4 C 0.63048(18) 0.35786(14) 0.60424(13) 0.0424(5) Uani 1 1 d .
H4 H 0.6948 0.3446 0.6256 0.051 Uiso 1 1 calc R
C5 C 0.58197(16) 0.43005(13) 0.62333(11) 0.0341(5) Uani 1 1 d .
H5 H 0.6134 0.4655 0.6577 0.041 Uiso 1 1 calc R
C6 C 0.48506(14) 0.45073(12) 0.59128(10) 0.0264(4) Uani 1 1 d .
C7 C 0.43075(14) 0.52709(11) 0.61117(10) 0.0241(4) Uani 1 1 d .
C8 C 0.33140(14) 0.53929(11) 0.57348(10) 0.0248(4) Uani 1 1 d .
C9 C 0.29634(15) 0.48373(12) 0.52297(11) 0.0286(4) Uani 1 1 d .
H9 H 0.2330 0.4945 0.4990 0.034 Uiso 1 1 calc R
C10 C 0.27122(14) 0.61572(11) 0.59306(10) 0.0253(4) Uani 1 1 d .
H10 H 0.3204 0.6619 0.5954 0.030 Uiso 1 1 calc R
C11 C 0.21090(14) 0.61047(11) 0.67081(10) 0.0254(4) Uani 1 1 d .
C12 C 0.09937(14) 0.59789(11) 0.64228(11) 0.0253(4) Uani 1 1 d .
C13 C 0.09738(14) 0.61143(11) 0.56732(10) 0.0257(4) Uani 1 1 d .
C14 C 0.24404(15) 0.53769(13) 0.71474(11) 0.0302(4) Uani 1 1 d .
C15 C 0.22730(16) 0.68987(12) 0.71928(11) 0.0312(4) Uani 1 1 d .
H15 H 0.3029 0.6999 0.7213 0.037 Uiso 1 1 calc R
C16 C 0.1899(2) 0.68114(15) 0.80042(13) 0.0443(5) Uani 1 1 d .
H16A H 0.1171 0.6665 0.8008 0.066 Uiso 1 1 calc GR
H16B H 0.1993 0.7324 0.8264 0.066 Uiso 1 1 calc GR
H16C H 0.2296 0.6390 0.8253 0.066 Uiso 1 1 calc GR
C17 C 0.17828(18) 0.76418(13) 0.68043(13) 0.0396(5) Uani 1 1 d .
H17A H 0.2021 0.7669 0.6291 0.059 Uiso 1 1 calc GR
H17B H 0.1984 0.8135 0.7065 0.059 Uiso 1 1 calc GR
H17C H 0.1034 0.7590 0.6812 0.059 Uiso 1 1 calc GR
C18 C 0.00635(15) 0.60602(11) 0.51930(11) 0.0270(4) Uani 1 1 d .
C19 C -0.06486(17) 0.62403(13) 0.39716(12) 0.0351(5) Uani 1 1 d .
H19A H -0.1225 0.6569 0.4162 0.042 Uiso 1 1 calc R
H19B H -0.0881 0.5674 0.3929 0.042 Uiso 1 1 calc R
C20 C -0.0303(2) 0.65552(17) 0.32184(14) 0.0517(6) Uani 1 1 d .
H20A H -0.0863 0.6494 0.2861 0.078 Uiso 1 1 calc GR
H20B H 0.0294 0.6247 0.3050 0.078 Uiso 1 1 calc GR
H20C H -0.0119 0.7126 0.3261 0.078 Uiso 1 1 calc GR

loop_
_atom_site_aniso_label
_atom_site_aniso_U_11
_atom_site_aniso_U_22
_atom_site_aniso_U_33
_atom_site_aniso_U_23
_atom_site_aniso_U_13
_atom_site_aniso_U_12
O1 0.0312(7) 0.0332(7) 0.0356(8) -0.0078(6) -0.0010(6) -0.0037(6)
O2 0.0307(7) 0.0386(8) 0.0254(7) -0.0056(6) -0.0043(5) -0.0012(6)
O3 0.0214(6) 0.0388(8) 0.0270(7) 0.0076(5) 0.0011(5) 0.0004(6)
O4 0.0269(7) 0.0467(8) 0.0322(8) -0.0003(6) -0.0007(6) -0.0086(6)
O5 0.0300(7) 0.0340(7) 0.0267(7) 0.0017(5) -0.0030(5) -0.0020(6)
N1 0.0275(9) 0.0583(12) 0.0265(9) -0.0005(8) 0.0031(7) -0.0104(8)
N2 0.0467(11) 0.0491(11) 0.0374(10) 0.0120(9) 0.0095(8) 0.0093(9)
C1 0.0299(10) 0.0283(9) 0.0280(10) 0.0028(7) 0.0051(8) -0.0023(8)
C2 0.0441(12) 0.0284(10) 0.0405(12) -0.0003(8) 0.0109(9) -0.0029(9)
C3 0.0483(13) 0.0302(10) 0.0476(13) 0.0070(9) 0.0159(11) 0.0112(10)
C4 0.0399(12) 0.0459(12) 0.0414(13) 0.0106(10) 0.0022(10) 0.0139(10)
C5 0.0336(10) 0.0406(11) 0.0281(10) 0.0034(8) -0.0007(8) 0.0057(9)
C6 0.0270(9) 0.0305(9) 0.0217(9) 0.0039(7) 0.0032(7) 0.0003(8)
C7 0.0233(8) 0.0309(9) 0.0181(8) 0.0010(7) 0.0024(7) -0.0026(7)
C8 0.0217(8) 0.0291(9) 0.0237(9) 0.0017(7) 0.0023(7) -0.0021(7)
C9 0.0232(9) 0.0333(10) 0.0294(9) -0.0022(8) 0.0005(7) -0.0020(8)
C10 0.0213(8) 0.0301(9) 0.0246(9) 0.0025(7) 0.0002(7) -0.0022(7)
C11 0.0242(9) 0.0283(9) 0.0236(9) -0.0001(7) 0.0013(7) 0.0006(8)
C12 0.0236(9) 0.0257(9) 0.0265(9) -0.0022(7) 0.0022(7) -0.0014(7)
C13 0.0225(9) 0.0284(9) 0.0261(9) 0.0002(7) 0.0020(7) -0.0015(7)
C14 0.0276(9) 0.0364(10) 0.0267(9) 0.0005(8) 0.0057(8) 0.0014(8)
C15 0.0294(10) 0.0321(10) 0.0322(10) -0.0052(8) -0.0012(8) -0.0053(8)
C16 0.0515(13) 0.0462(13) 0.0352(12) -0.0126(10) 0.0032(10) -0.0082(11)
C17 0.0444(12) 0.0309(10) 0.0436(12) -0.0064(9) 0.0025(10) 0.0000(10)
C18 0.0297(9) 0.0242(9) 0.0272(9) -0.0013(7) 0.0008(7) 0.0005(8)
C19 0.0355(11) 0.0389(11) 0.0308(10) -0.0001(8) -0.0098(8) -0.0051(9)
C20 0.0562(15) 0.0644(16) 0.0346(12) 0.0092(11) -0.0102(11) -0.0112(13)

loop_
_atom_type_symbol
_atom_type_description
_atom_type_scat_dispersion_real
_atom_type_scat_dispersion_imag
_atom_type_scat_source
C C 0.0033 0.0016 'International Tables Vol C Tables 4.2.6.8 and 6.1.1.4'
H H 0.0000 0.0000 'International Tables Vol C Tables 4.2.6.8 and 6.1.1.4'
N N 0.0061 0.0033 'International Tables Vol C Tables 4.2.6.8 and 6.1.1.4'
O O 0.0106 0.0060 'International Tables Vol C Tables 4.2.6.8 and 6.1.1.4'

loop_
_geom_angle_atom_site_label_1
_geom_angle_atom_site_label_2
_geom_angle_atom_site_label_3
_geom_angle
C9 O1 C1 118.72(15)
C13 O3 C10 106.41(13)
C18 O5 C19 115.55(15)
H1A N1 H1B 120.0
C12 N1 H1A 120.0
C12 N1 H1B 120.0
O1 C1 C2 116.59(18)
O1 C1 C6 121.59(17)
C6 C1 C2 121.82(19)
C1 C2 H2 120.8
C3 C2 C1 118.4(2)
C3 C2 H2 120.8
C2 C3 H3 119.6
C2 C3 C4 120.8(2)
C4 C3 H3 119.6
C3 C4 H4 119.9
C5 C4 C3 120.2(2)
C5 C4 H4 119.9
C4 C5 H5 119.8
C4 C5 C6 120.3(2)
C6 C5 H5 119.8
C1 C6 C5 118.40(18)
C1 C6 C7 120.03(17)
C5 C6 C7 121.57(18)
O2 C7 C6 123.44(17)
O2 C7 C8 121.71(17)
C8 C7 C6 114.85(16)
C7 C8 C10 117.10(16)
C9 C8 C7 120.39(17)
C9 C8 C10 122.51(17)
O1 C9 C8 124.39(17)
O1 C9 H9 117.8
C8 C9 H9 117.8
O3 C10 C8 110.87(15)
O3 C10 H10 108.4
O3 C10 C11 106.56(14)
C8 C10 H10 108.4
C8 C10 C11 113.98(15)
C11 C10 H10 108.4
C12 C11 C10 100.00(14)
C12 C11 C15 114.69(15)
C14 C11 C10 111.26(15)
C14 C11 C12 109.56(16)
C14 C11 C15 109.41(16)
C15 C11 C10 111.65(15)
N1 C12 C11 123.39(17)
C13 C12 N1 127.75(18)
C13 C12 C11 108.82(15)
O3 C13 C18 119.82(16)
C12 C13 O3 114.25(16)
C12 C13 C18 125.92(17)
N2 C14 C11 179.0(2)
C11 C15 H15 106.8
C16 C15 C11 113.57(17)
C16 C15 H15 106.8
C16 C15 C17 111.80(18)
C17 C15 C11 110.51(16)
C17 C15 H15 106.8
C15 C16 H16A 109.5
C15 C16 H16B 109.5
C15 C16 H16C 109.5
H16A C16 H16B 109.5
H16A C16 H16C 109.5
H16B C16 H16C 109.5
C15 C17 H17A 109.5
C15 C17 H17B 109.5
C15 C17 H17C 109.5
H17A C17 H17B 109.5
H17A C17 H17C 109.5
H17B C17 H17C 109.5
O4 C18 O5 124.18(17)
O4 C18 C13 122.29(17)
O5 C18 C13 113.52(16)
O5 C19 H19A 110.2
O5 C19 H19B 110.2
O5 C19 C20 107.51(18)
H19A C19 H19B 108.5
C20 C19 H19A 110.2
C20 C19 H19B 110.2
C19 C20 H20A 109.5
C19 C20 H20B 109.5
C19 C20 H20C 109.5
H20A C20 H20B 109.5
H20A C20 H20C 109.5
H20B C20 H20C 109.5

loop_
_geom_bond_atom_site_label_1
_geom_bond_atom_site_label_2
_geom_bond_distance
O1 C1 1.376(2)
O1 C9 1.347(2)
O2 C7 1.238(2)
O3 C10 1.435(2)
O3 C13 1.398(2)
O4 C18 1.219(2)
O5 C18 1.338(2)
O5 C19 1.458(2)
N1 H1A 0.8600
N1 H1B 0.8600
N1 C12 1.349(2)
N2 C14 1.147(3)
C1 C2 1.391(3)
C1 C6 1.389(3)
C2 H2 0.9300
C2 C3 1.377(3)
C3 H3 0.9300
C3 C4 1.396(3)
C4 H4 0.9300
C4 C5 1.369(3)
C5 H5 0.9300
C5 C6 1.403(3)
C6 C7 1.465(3)
C7 C8 1.448(2)
C8 C9 1.348(3)
C8 C10 1.502(3)
C9 H9 0.9300
C10 H10 0.9800
C10 C11 1.581(3)
C11 C12 1.526(2)
C11 C14 1.478(3)
C11 C15 1.564(3)
C12 C13 1.347(3)
C13 C18 1.444(3)
C15 H15 0.9800
C15 C16 1.522(3)
C15 C17 1.525(3)
C16 H16A 0.9600
C16 H16B 0.9600
C16 H16C 0.9600
C17 H17A 0.9600
C17 H17B 0.9600
C17 H17C 0.9600
C19 H19A 0.9700
C19 H19B 0.9700
C19 C20 1.496(3)
C20 H20A 0.9600
C20 H20B 0.9600
C20 H20C 0.9600

loop_
_geom_hbond_atom_site_label_D
_geom_hbond_atom_site_label_H
_geom_hbond_atom_site_label_A
_geom_hbond_distance_DH
_geom_hbond_distance_HA
_geom_hbond_distance_DA
_geom_hbond_angle_DHA
_geom_hbond_site_symmetry_A
N1 H1A O4 0.86 2.29 2.851(2) 123.3 .
N1 H1B O2 0.86 2.10 2.857(2) 146.2 6_557
